data_4001455
loop_
_publ_author_name
'Hao, Erhong'
'Fabre, Bruno'
'Fronczek, Frank R.'
'Vicente, M. Gra\,ca H.'

_publ_section_title
;
 Syntheses and Electropolymerization of Carboranyl-Functionalized Pyrroles
 and Thiophenes
;
_journal_issue 25
_journal_name_full 'Chemistry of Materials'
_journal_page_first 6195
_journal_paper_doi 10.1021/cm701935n
_journal_volume 19
_journal_year 2007
_chemical_compound_source 'local laboratory'
_chemical_formula_moiety 'C10 H21 B11 O2, C2 H6 O S'
_chemical_formula_sum 'C12 H27 B11 O3 S'
_chemical_formula_weight 370.31
_chemical_name_systematic
;
 ?
;
_space_group_IT_number 14
_symmetry_cell_setting monoclinic
_symmetry_space_group_name_Hall '-P 2ybc'
_symmetry_space_group_name_H-M 'P 1 21/c 1'
_atom_sites_solution_hydrogens geom
_atom_sites_solution_primary direct
_atom_sites_solution_secondary difmap
_audit_creation_method SHELXL-97
_cell_angle_alpha 90
_cell_angle_beta 111.660(6)
_cell_angle_gamma 90
_cell_formula_units_Z 4
_cell_length_a 19.767(2)
_cell_length_b 7.6608(10)
_cell_length_c 14.602(2)
_cell_measurement_reflns_used 5522
_cell_measurement_temperature 90
_cell_measurement_theta_max 28.7
_cell_measurement_theta_min 2.5
_cell_volume 2055.1(4)
_computing_cell_refinement 'Denzo and Scalepack (Otwinowski & Minor, 1997)'
_computing_data_collection 'COLLECT (Nonius, 2000)'
_computing_data_reduction 'Denzo and Scalepack (Otwinowski & Minor, 1997)'
_computing_molecular_graphics 'Ortep-3 for Windows (Farrugia, 1997)'
_computing_publication_material 'SHELXL-97 (Sheldrick, 1997)'
_computing_structure_refinement 'SHELXL-97 (Sheldrick, 1997)'
_computing_structure_solution 'SIR97 (Altomare  et al., 1999)'
_diffrn_ambient_temperature 90
_diffrn_measured_fraction_theta_full 0.999
_diffrn_measured_fraction_theta_max 0.994
_diffrn_measurement_device_type 'Nonius KappaCCD (with Oxford Cryostream)'
_diffrn_measurement_method ' \w scans with \k offsets'
_diffrn_radiation_monochromator graphite
_diffrn_radiation_source 'fine-focus sealed tube'
_diffrn_radiation_type MoK\a
_diffrn_radiation_wavelength 0.71073
_diffrn_reflns_av_R_equivalents 0.038
_diffrn_reflns_av_sigmaI/netI 0.0514
_diffrn_reflns_limit_h_max 26
_diffrn_reflns_limit_h_min -26
_diffrn_reflns_limit_k_max 10
_diffrn_reflns_limit_k_min -10
_diffrn_reflns_limit_l_max 19
_diffrn_reflns_limit_l_min -19
_diffrn_reflns_number 33530
_diffrn_reflns_theta_full 25.0
_diffrn_reflns_theta_max 28.7
_diffrn_reflns_theta_min 2.7
_diffrn_standards_decay_% <2
_diffrn_standards_number 0
_exptl_absorpt_coefficient_mu 0.167
_exptl_absorpt_correction_T_max 0.995
_exptl_absorpt_correction_T_min 0.954
_exptl_absorpt_correction_type multi-scan
_exptl_absorpt_process_details 'Denzo & Scalepack (Otwinowski & Minor, 1997)'
_exptl_crystal_colour colorless
_exptl_crystal_density_diffrn 1.197
_exptl_crystal_density_method 'not measured'
_exptl_crystal_description plate
_exptl_crystal_F_000 776
_exptl_crystal_size_max 0.35
_exptl_crystal_size_mid 0.27
_exptl_crystal_size_min 0.03
_refine_diff_density_max 0.31
_refine_diff_density_min -0.34
_refine_diff_density_rms 0.055
_refine_ls_extinction_method none
_refine_ls_goodness_of_fit_ref 1.034
_refine_ls_hydrogen_treatment mixed
_refine_ls_matrix_type full
_refine_ls_number_parameters 254
_refine_ls_number_reflns 5295
_refine_ls_number_restraints 0
_refine_ls_restrained_S_all 1.034
_refine_ls_R_factor_all 0.071
_refine_ls_R_factor_gt 0.044
_refine_ls_shift/su_max 0.001
_refine_ls_shift/su_mean 0.000
_refine_ls_structure_factor_coef Fsqd
_refine_ls_weighting_details 'calc w=1/[\s^2^(Fo^2^)+(0.0542P)^2^+0.6141P] where P=(Fo^2^+2Fc^2^)/3'
_refine_ls_weighting_scheme calc
_refine_ls_wR_factor_gt 0.105
_refine_ls_wR_factor_ref 0.115
_reflns_number_gt 3856
_reflns_number_total 5295
_reflns_threshold_expression I>2\s(I)
_cod_data_source_file cm701935n-file002.cif
_cod_data_source_block Compound3
_cod_depositor_comments
;
The following automatic conversions were performed:

'_symmetry_cell_setting' value 'Monoclinic' changed to 'monoclinic'
according to /home/saulius/struct/CIF-dictionaries/cif_core.dic
dictionary named 'cif_core.dic' version 2.4.1 from 2010-06-29.

Automatic conversion script
Id: cif_fix_values 1715 2011-07-08 13:25:40Z adriana 
;
_cod_original_sg_symbol_H-M 'P 21/c        '
_cod_database_code 4001455

loop_
_symmetry_equiv_pos_as_xyz
'x, y, z'
'-x, y+1/2, -z+1/2'
'-x, -y, -z'
'x, -y-1/2, z-1/2'

loop_
_atom_site_label
_atom_site_type_symbol
_atom_site_fract_x
_atom_site_fract_y
_atom_site_fract_z
_atom_site_U_iso_or_equiv
_atom_site_adp_type
_atom_site_occupancy
_atom_site_symmetry_multiplicity
_atom_site_calc_flag
_atom_site_refinement_flags
O1 O 0.39712(6) 0.74612(16) 0.74145(9) 0.0239(3) Uani 1 1 d .
H1O H 0.4348(11) 0.751(3) 0.7964(16) 0.036 Uiso 1 1 d .
O2 O 0.47649(6) 0.56974(18) 0.69497(9) 0.0309(3) Uani 1 1 d .
H2O H 0.4793(12) 0.490(3) 0.6542(16) 0.046 Uiso 1 1 d .
C1 C 0.15097(8) 0.43439(19) 0.24406(10) 0.0126(3) Uani 1 1 d .
C2 C 0.13281(8) 0.39208(19) 0.12461(11) 0.0144(3) Uani 1 1 d .
C3 C 0.14261(9) 0.5356(2) 0.05913(11) 0.0200(3) Uani 1 1 d .
H31 H 0.1153 0.6392 0.0646 0.030 Uiso 1 1 calc R
H32 H 0.1245 0.4955 -0.0094 0.030 Uiso 1 1 calc R
H33 H 0.1944 0.5649 0.0799 0.030 Uiso 1 1 calc R
C4 C 0.17463(8) 0.62075(19) 0.27952(11) 0.0165(3) Uani 1 1 d .
H41 H 0.1904 0.6800 0.2305 0.020 Uiso 1 1 calc R
H42 H 0.1321 0.6851 0.2826 0.020 Uiso 1 1 calc R
C5 C 0.23558(8) 0.63086(18) 0.37903(11) 0.0141(3) Uani 1 1 d .
C6 C 0.22000(8) 0.63845(19) 0.46456(11) 0.0151(3) Uani 1 1 d .
H6 H 0.1708 0.6388 0.4600 0.018 Uiso 1 1 calc R
C7 C 0.27575(8) 0.64546(19) 0.55631(11) 0.0156(3) Uani 1 1 d .
H7 H 0.2639 0.6528 0.6136 0.019 Uiso 1 1 calc R
C8 C 0.34909(8) 0.6420(2) 0.56661(11) 0.0159(3) Uani 1 1 d .
C9 C 0.36396(8) 0.6351(2) 0.47975(12) 0.0190(3) Uani 1 1 d .
H9 H 0.4131 0.6322 0.4841 0.023 Uiso 1 1 calc R
C10 C 0.30817(8) 0.6324(2) 0.38759(11) 0.0181(3) Uani 1 1 d .
H10 H 0.3196 0.6315 0.3299 0.022 Uiso 1 1 calc R
B1 B 0.21031(9) 0.3055(2) 0.21236(13) 0.0149(3) Uani 1 1 d .
H1B H 0.2671 0.3458 0.2225 0.018 Uiso 1 1 calc R
B2 B 0.15494(10) 0.1825(2) 0.10871(13) 0.0170(4) Uani 1 1 d .
H2B H 0.1754 0.1399 0.0502 0.020 Uiso 1 1 calc R
B3 B 0.06281(10) 0.2477(2) 0.07963(13) 0.0180(4) Uani 1 1 d .
H3B H 0.0225 0.2477 0.0019 0.022 Uiso 1 1 calc R
B4 B 0.06148(9) 0.4111(2) 0.16488(13) 0.0155(3) Uani 1 1 d .
H4B H 0.0210 0.5204 0.1440 0.019 Uiso 1 1 calc R
B5 B 0.18721(9) 0.0877(2) 0.22823(13) 0.0157(3) Uani 1 1 d .
H5B H 0.2289 -0.0191 0.2491 0.019 Uiso 1 1 calc R
B6 B 0.09548(10) 0.0511(2) 0.14612(13) 0.0184(4) Uani 1 1 d .
H6B H 0.0766 -0.0803 0.1130 0.022 Uiso 1 1 calc R
B7 B 0.03738(9) 0.1947(2) 0.18069(14) 0.0194(4) Uani 1 1 d .
H7B H -0.0199 0.1585 0.1703 0.023 Uiso 1 1 calc R
B8 B 0.09346(9) 0.3170(2) 0.28435(13) 0.0159(3) Uani 1 1 d .
H8B H 0.0736 0.3630 0.3428 0.019 Uiso 1 1 calc R
B9 B 0.18533(9) 0.2514(2) 0.31356(13) 0.0145(3) Uani 1 1 d .
H9B H 0.2258 0.2541 0.3911 0.017 Uiso 1 1 calc R
B10 B 0.11405(9) 0.0944(2) 0.27273(13) 0.0166(3) Uani 1 1 d .
H10B H 0.1073 -0.0086 0.3231 0.020 Uiso 1 1 calc R
B11 B 0.41130(10) 0.6518(2) 0.67238(14) 0.0203(4) Uani 1 1 d .
S1 S 0.55889(2) 0.61591(6) 0.95447(3) 0.02329(12) Uani 1 1 d .
O3 O 0.51264(6) 0.77741(15) 0.91655(8) 0.0213(3) Uani 1 1 d .
C11 C 0.63320(9) 0.6322(2) 0.91328(15) 0.0322(4) Uani 1 1 d .
H111 H 0.6566 0.7464 0.9317 0.048 Uiso 1 1 calc R
H112 H 0.6151 0.6192 0.8415 0.048 Uiso 1 1 calc R
H113 H 0.6686 0.5399 0.9440 0.048 Uiso 1 1 calc R
C12 C 0.60691(10) 0.6548(3) 1.08274(13) 0.0331(4) Uani 1 1 d .
H121 H 0.5722 0.6605 1.1163 0.050 Uiso 1 1 calc R
H122 H 0.6333 0.7656 1.0915 0.050 Uiso 1 1 calc R
H123 H 0.6415 0.5597 1.1108 0.050 Uiso 1 1 calc R

loop_
_atom_site_aniso_label
_atom_site_aniso_U_11
_atom_site_aniso_U_22
_atom_site_aniso_U_33
_atom_site_aniso_U_23
_atom_site_aniso_U_13
_atom_site_aniso_U_12
O1 0.0170(6) 0.0338(7) 0.0167(6) -0.0066(5) 0.0016(5) 0.0012(5)
O2 0.0202(6) 0.0407(8) 0.0250(7) -0.0135(6) 0.0005(5) 0.0076(6)
C1 0.0151(7) 0.0110(7) 0.0108(7) 0.0012(6) 0.0036(6) 0.0015(6)
C2 0.0179(7) 0.0141(7) 0.0114(7) -0.0005(6) 0.0057(6) -0.0002(6)
C3 0.0294(9) 0.0174(8) 0.0145(8) 0.0029(6) 0.0095(7) -0.0005(7)
C4 0.0223(8) 0.0102(7) 0.0150(7) 0.0002(6) 0.0043(6) 0.0001(6)
C5 0.0186(7) 0.0080(7) 0.0160(7) -0.0005(6) 0.0065(6) -0.0007(6)
C6 0.0154(7) 0.0130(7) 0.0174(8) -0.0017(6) 0.0068(6) -0.0002(6)
C7 0.0178(7) 0.0153(7) 0.0150(7) -0.0014(6) 0.0074(6) -0.0002(6)
C8 0.0168(7) 0.0140(7) 0.0166(8) -0.0021(6) 0.0058(6) -0.0004(6)
C9 0.0155(7) 0.0217(8) 0.0220(8) -0.0044(7) 0.0095(6) -0.0036(6)
C10 0.0218(8) 0.0184(8) 0.0167(8) -0.0033(6) 0.0102(6) -0.0039(6)
B1 0.0150(8) 0.0136(8) 0.0167(8) -0.0014(7) 0.0067(7) 0.0010(7)
B2 0.0230(9) 0.0133(8) 0.0152(8) -0.0025(7) 0.0074(7) 0.0017(7)
B3 0.0192(8) 0.0147(9) 0.0160(9) -0.0030(7) 0.0017(7) -0.0034(7)
B4 0.0126(7) 0.0164(9) 0.0167(8) 0.0012(7) 0.0046(7) 0.0006(6)
B5 0.0184(8) 0.0126(8) 0.0156(8) -0.0004(7) 0.0056(7) 0.0016(6)
B6 0.0205(9) 0.0134(8) 0.0177(9) -0.0016(7) 0.0029(7) -0.0024(7)
B7 0.0164(8) 0.0156(9) 0.0246(10) 0.0021(7) 0.0057(7) -0.0023(7)
B8 0.0179(8) 0.0141(8) 0.0180(9) 0.0032(7) 0.0092(7) 0.0004(7)
B9 0.0181(8) 0.0109(8) 0.0133(8) 0.0015(6) 0.0046(7) 0.0026(6)
B10 0.0207(8) 0.0126(8) 0.0170(8) 0.0014(7) 0.0077(7) 0.0004(7)
B11 0.0173(8) 0.0214(9) 0.0228(9) -0.0007(8) 0.0081(7) 0.0001(7)
S1 0.01609(19) 0.0234(2) 0.0277(2) 0.00181(18) 0.00492(16) -0.00379(16)
O3 0.0167(5) 0.0266(6) 0.0186(6) -0.0003(5) 0.0042(5) -0.0002(5)
C11 0.0227(8) 0.0289(10) 0.0487(12) -0.0057(9) 0.0173(8) -0.0019(8)
C12 0.0244(9) 0.0392(11) 0.0269(10) 0.0084(8) -0.0010(7) -0.0071(8)

loop_
_atom_type_symbol
_atom_type_description
_atom_type_scat_dispersion_real
_atom_type_scat_dispersion_imag
_atom_type_scat_source
C C 0.0033 0.0016 'International Tables Vol C Tables 4.2.6.8 and 6.1.1.4'
H H 0.0000 0.0000 'International Tables Vol C Tables 4.2.6.8 and 6.1.1.4'
B B 0.0013 0.0007 'International Tables Vol C Tables 4.2.6.8 and 6.1.1.4'
O O 0.0106 0.0060 'International Tables Vol C Tables 4.2.6.8 and 6.1.1.4'
S S 0.1246 0.1234 'International Tables Vol C Tables 4.2.6.8 and 6.1.1.4'

loop_
_geom_angle_atom_site_label_1
_geom_angle_atom_site_label_2
_geom_angle_atom_site_label_3
_geom_angle
B11 O1 H1O 111.7(13)
B11 O2 H2O 116.9(15)
C4 C1 C2 116.94(11)
C4 C1 B8 122.08(12)
C2 C1 B8 109.93(11)
C4 C1 B9 123.80(12)
C2 C1 B9 110.07(11)
B8 C1 B9 62.40(9)
C4 C1 B1 118.18(12)
C2 C1 B1 61.02(9)
B8 C1 B1 113.25(12)
B9 C1 B1 62.00(9)
C4 C1 B4 115.57(12)
C2 C1 B4 60.74(9)
B8 C1 B4 62.03(9)
B9 C1 B4 113.27(11)
B1 C1 B4 113.04(11)
C3 C2 C1 119.18(12)
C3 C2 B2 119.93(12)
C1 C2 B2 110.90(11)
C3 C2 B3 120.19(13)
C1 C2 B3 110.99(11)
B2 C2 B3 63.12(10)
C3 C2 B4 117.73(12)
C1 C2 B4 61.10(9)
B2 C2 B4 114.22(11)
B3 C2 B4 62.32(10)
C3 C2 B1 117.52(12)
C1 C2 B1 60.77(9)
B2 C2 B1 62.37(10)
B3 C2 B1 114.13(12)
B4 C2 B1 113.14(11)
C2 C3 H31 109.5
C2 C3 H32 109.5
H31 C3 H32 109.5
C2 C3 H33 109.5
H31 C3 H33 109.5
H32 C3 H33 109.5
C5 C4 C1 114.14(12)
C5 C4 H41 108.7
C1 C4 H41 108.7
C5 C4 H42 108.7
C1 C4 H42 108.7
H41 C4 H42 107.6
C10 C5 C6 118.69(14)
C10 C5 C4 121.10(13)
C6 C5 C4 120.21(13)
C7 C6 C5 120.52(14)
C7 C6 H6 119.7
C5 C6 H6 119.7
C6 C7 C8 121.65(14)
C6 C7 H7 119.2
C8 C7 H7 119.2
C7 C8 C9 117.18(14)
C7 C8 B11 120.31(13)
C9 C8 B11 122.49(14)
C10 C9 C8 121.27(14)
C10 C9 H9 119.4
C8 C9 H9 119.4
C9 C10 C5 120.64(14)
C9 C10 H10 119.7
C5 C10 H10 119.7
C1 B1 C2 58.21(8)
C1 B1 B5 105.77(11)
C2 B1 B5 105.00(12)
C1 B1 B9 58.84(9)
C2 B1 B9 105.36(11)
B5 B1 B9 60.33(9)
C1 B1 B2 105.47(11)
C2 B1 B2 58.15(9)
B5 B1 B2 60.22(10)
B9 B1 B2 108.26(12)
C1 B1 H1B 123.7
C2 B1 H1B 124.3
B5 B1 H1B 122.5
B9 B1 H1B 121.9
B2 B1 H1B 122.1
C2 B2 B1 59.48(9)
C2 B2 B5 105.60(11)
B1 B2 B5 59.66(10)
C2 B2 B6 105.04(11)
B1 B2 B6 107.91(12)
B5 B2 B6 60.38(10)
C2 B2 B3 58.44(9)
B1 B2 B3 107.98(12)
B5 B2 B3 108.27(12)
B6 B2 B3 59.94(10)
C2 B2 H2B 124.2
B1 B2 H2B 121.5
B5 B2 H2B 122.0
B6 B2 H2B 122.3
B3 B2 H2B 121.6
C2 B3 B4 59.40(9)
C2 B3 B7 105.53(12)
B4 B3 B7 59.67(10)
C2 B3 B6 105.06(12)
B4 B3 B6 108.13(12)
B7 B3 B6 60.60(10)
C2 B3 B2 58.44(9)
B4 B3 B2 108.02(12)
B7 B3 B2 108.44(12)
B6 B3 B2 59.97(10)
C2 B3 H3B 124.3
B4 B3 H3B 121.5
B7 B3 H3B 121.9
B6 B3 H3B 122.1
B2 B3 H3B 121.6
C2 B4 C1 58.16(8)
C2 B4 B7 105.07(12)
C1 B4 B7 105.59(12)
C2 B4 B3 58.28(9)
C1 B4 B3 105.41(11)
B7 B4 B3 60.19(10)
C2 B4 B8 105.18(11)
C1 B4 B8 58.61(9)
B7 B4 B8 60.31(10)
B3 B4 B8 108.14(12)
C2 B4 H4B 124.3
C1 B4 H4B 123.8
B7 B4 H4B 122.6
B3 B4 H4B 122.1
B8 B4 H4B 122.0
B1 B5 B2 60.12(10)
B1 B5 B9 59.94(9)
B2 B5 B9 107.87(12)
B1 B5 B6 107.88(12)
B2 B5 B6 59.88(10)
B9 B5 B6 107.57(12)
B1 B5 B10 107.60(12)
B2 B5 B10 107.40(12)
B9 B5 B10 59.81(9)
B6 B5 B10 59.55(10)
B1 B5 H5B 121.7
B2 B5 H5B 121.8
B9 B5 H5B 121.9
B6 B5 H5B 122.0
B10 B5 H5B 122.2
B10 B6 B3 107.66(12)
B10 B6 B2 107.90(12)
B3 B6 B2 60.10(10)
B10 B6 B5 60.31(10)
B3 B6 B5 107.89(12)
B2 B6 B5 59.74(10)
B10 B6 B7 60.03(10)
B3 B6 B7 59.53(10)
B2 B6 B7 107.69(12)
B5 B6 B7 108.16(12)
B10 B6 H6B 121.7
B3 B6 H6B 122.0
B2 B6 H6B 121.9
B5 B6 H6B 121.6
B7 B6 H6B 121.9
B4 B7 B3 60.15(10)
B4 B7 B8 60.14(10)
B3 B7 B8 107.97(12)
B4 B7 B10 107.91(12)
B3 B7 B10 107.60(12)
B8 B7 B10 59.77(10)
B4 B7 B6 107.93(12)
B3 B7 B6 59.87(10)
B8 B7 B6 107.47(12)
B10 B7 B6 59.60(10)
B4 B7 H7B 121.5
B3 B7 H7B 121.8
B8 B7 H7B 121.9
B10 B7 H7B 122.0
B6 B7 H7B 122.0
C1 B8 B4 59.36(9)
C1 B8 B10 105.46(11)
B4 B8 B10 107.89(12)
C1 B8 B9 58.84(9)
B4 B8 B9 108.20(12)
B10 B8 B9 60.12(9)
C1 B8 B7 105.57(12)
B4 B8 B7 59.54(10)
B10 B8 B7 60.35(10)
B9 B8 B7 108.44(12)
C1 B8 H8B 124.0
B4 B8 H8B 121.6
B10 B8 H8B 122.2
B9 B8 H8B 121.3
B7 B8 H8B 122.1
C1 B9 B1 59.16(9)
C1 B9 B8 58.76(9)
B1 B9 B8 107.97(12)
C1 B9 B5 105.54(12)
B1 B9 B5 59.73(10)
B8 B9 B5 108.36(12)
C1 B9 B10 105.20(12)
B1 B9 B10 107.97(12)
B8 B9 B10 59.88(10)
B5 B9 B10 60.48(10)
C1 B9 H9B 124.2
B1 B9 H9B 121.6
B8 B9 H9B 121.5
B5 B9 H9B 122.0
B10 B9 H9B 122.2
B8 B10 B6 108.18(12)
B8 B10 B9 60.00(9)
B6 B10 B9 107.97(12)
B8 B10 B7 59.88(10)
B6 B10 B7 60.38(10)
B9 B10 B7 107.97(12)
B8 B10 B5 107.85(12)
B6 B10 B5 60.13(10)
B9 B10 B5 59.72(9)
B7 B10 B5 108.30(12)
B8 B10 H10B 121.8
B6 B10 H10B 121.5
B9 B10 H10B 121.9
B7 B10 H10B 121.5
B5 B10 H10B 121.7
O1 B11 O2 120.32(16)
O1 B11 C8 116.97(14)
O2 B11 C8 122.71(15)
O3 S1 C12 105.22(8)
O3 S1 C11 106.27(8)
C12 S1 C11 99.02(9)
S1 C11 H111 109.5
S1 C11 H112 109.5
H111 C11 H112 109.5
S1 C11 H113 109.5
H111 C11 H113 109.5
H112 C11 H113 109.5
S1 C12 H121 109.5
S1 C12 H122 109.5
H121 C12 H122 109.5
S1 C12 H123 109.5
H121 C12 H123 109.5
H122 C12 H123 109.5

loop_
_geom_bond_atom_site_label_1
_geom_bond_atom_site_label_2
_geom_bond_distance
O1 B11 1.351(2)
O1 H1O 0.87(2)
O2 B11 1.361(2)
O2 H2O 0.87(2)
C1 C4 1.532(2)
C1 C2 1.677(2)
C1 B8 1.715(2)
C1 B9 1.717(2)
C1 B1 1.722(2)
C1 B4 1.729(2)
C2 C3 1.516(2)
C2 B2 1.702(2)
C2 B3 1.702(2)
C2 B4 1.723(2)
C2 B1 1.726(2)
C3 H31 0.9800
C3 H32 0.9800
C3 H33 0.9800
C4 C5 1.509(2)
C4 H41 0.9900
C4 H42 0.9900
C5 C10 1.394(2)
C5 C6 1.394(2)
C6 C7 1.386(2)
C6 H6 0.9500
C7 C8 1.401(2)
C7 H7 0.9500
C8 C9 1.405(2)
C8 B11 1.581(2)
C9 C10 1.390(2)
C9 H9 0.9500
C10 H10 0.9500
B1 B5 1.767(2)
B1 B9 1.771(2)
B1 B2 1.776(2)
B1 H1B 1.1200
B2 B5 1.777(2)
B2 B6 1.780(2)
B2 B3 1.782(3)
B2 H2B 1.1200
B3 B4 1.772(2)
B3 B7 1.773(3)
B3 B6 1.779(3)
B3 H3B 1.1200
B4 B7 1.764(3)
B4 B8 1.774(2)
B4 H4B 1.1200
B5 B9 1.778(2)
B5 B6 1.789(2)
B5 B10 1.792(2)
B5 H5B 1.1200
B6 B10 1.778(2)
B6 B7 1.792(3)
B6 H6B 1.1200
B7 B8 1.778(3)
B7 B10 1.786(3)
B7 H7B 1.1200
B8 B10 1.775(2)
B8 B9 1.778(2)
B8 H8B 1.1200
B9 B10 1.780(2)
B9 H9B 1.1200
B10 H10B 1.1200
S1 O3 1.5163(12)
S1 C12 1.7848(19)
S1 C11 1.7853(17)
C11 H111 0.9800
C11 H112 0.9800
C11 H113 0.9800
C12 H121 0.9800
C12 H122 0.9800
C12 H123 0.9800

loop_
_geom_hbond_atom_site_label_D
_geom_hbond_atom_site_label_H
_geom_hbond_atom_site_label_A
_geom_hbond_distance_DH
_geom_hbond_distance_HA
_geom_hbond_distance_DA
_geom_hbond_angle_DHA
_geom_hbond_site_symmetry_A
O1 H1O O3 0.87(2) 1.87(2) 2.7385(16) 175.8(19) .
O2 H2O O3 0.87(2) 1.97(2) 2.8234(17) 169(2) 2_646

loop_
_geom_torsion_atom_site_label_1
_geom_torsion_atom_site_label_2
_geom_torsion_atom_site_label_3
_geom_torsion_atom_site_label_4
_geom_torsion
C4 C1 C2 C3 1.81(19)
B8 C1 C2 C3 146.69(13)
B9 C1 C2 C3 -146.41(13)
B1 C1 C2 C3 -107.10(15)
B4 C1 C2 C3 107.49(14)
C4 C1 C2 B2 147.41(12)
B8 C1 C2 B2 -67.71(14)
B9 C1 C2 B2 -0.80(15)
B1 C1 C2 B2 38.51(11)
B4 C1 C2 B2 -106.91(13)
C4 C1 C2 B3 -144.41(13)
B8 C1 C2 B3 0.47(15)
B9 C1 C2 B3 67.37(14)
B1 C1 C2 B3 106.68(13)
B4 C1 C2 B3 -38.73(12)
C4 C1 C2 B4 -105.68(14)
B8 C1 C2 B4 39.20(11)
B9 C1 C2 B4 106.10(12)
B1 C1 C2 B4 145.41(12)
C4 C1 C2 B1 108.90(14)
B8 C1 C2 B1 -106.21(13)
B9 C1 C2 B1 -39.31(11)
B4 C1 C2 B1 -145.41(12)
C2 C1 C4 C5 -139.04(12)
B8 C1 C4 C5 80.62(17)
B9 C1 C4 C5 4.42(19)
B1 C1 C4 C5 -69.19(16)
B4 C1 C4 C5 152.35(12)
C1 C4 C5 C10 90.19(17)
C1 C4 C5 C6 -89.65(17)
C10 C5 C6 C7 -0.7(2)
C4 C5 C6 C7 179.15(13)
C5 C6 C7 C8 -1.2(2)
C6 C7 C8 C9 1.4(2)
C6 C7 C8 B11 179.49(14)
C7 C8 C9 C10 0.2(2)
B11 C8 C9 C10 -177.84(15)
C8 C9 C10 C5 -2.1(2)
C6 C5 C10 C9 2.3(2)
C4 C5 C10 C9 -177.57(14)
C4 C1 B1 C2 -106.91(13)
B8 C1 B1 C2 100.72(12)
B9 C1 B1 C2 137.63(12)
B4 C1 B1 C2 32.56(11)
C4 C1 B1 B5 154.96(12)
C2 C1 B1 B5 -98.13(12)
B8 C1 B1 B5 2.59(15)
B9 C1 B1 B5 39.49(11)
B4 C1 B1 B5 -65.58(14)
C4 C1 B1 B9 115.47(14)
C2 C1 B1 B9 -137.63(12)
B8 C1 B1 B9 -36.91(12)
B4 C1 B1 B9 -105.07(13)
C4 C1 B1 B2 -142.26(12)
C2 C1 B1 B2 -35.35(10)
B8 C1 B1 B2 65.37(15)
B9 C1 B1 B2 102.28(13)
B4 C1 B1 B2 -2.80(16)
C3 C2 B1 C1 109.78(14)
B2 C2 B1 C1 -138.97(12)
B3 C2 B1 C1 -101.49(13)
B4 C2 B1 C1 -32.71(11)
C3 C2 B1 B5 -150.72(13)
C1 C2 B1 B5 99.49(12)
B2 C2 B1 B5 -39.48(11)
B3 C2 B1 B5 -2.00(15)
B4 C2 B1 B5 66.78(14)
C3 C2 B1 B9 146.52(13)
C1 C2 B1 B9 36.73(10)
B2 C2 B1 B9 -102.23(13)
B3 C2 B1 B9 -64.75(15)
B4 C2 B1 B9 4.02(16)
C3 C2 B1 B2 -111.25(14)
C1 C2 B1 B2 138.97(12)
B3 C2 B1 B2 37.48(12)
B4 C2 B1 B2 106.25(13)
C3 C2 B2 B1 107.48(15)
C1 C2 B2 B1 -37.83(11)
B3 C2 B2 B1 -141.50(12)
B4 C2 B2 B1 -104.53(13)
C3 C2 B2 B5 146.83(13)
C1 C2 B2 B5 1.52(15)
B3 C2 B2 B5 -102.15(13)
B4 C2 B2 B5 -65.19(15)
B1 C2 B2 B5 39.35(11)
C3 C2 B2 B6 -150.32(13)
C1 C2 B2 B6 64.37(14)
B3 C2 B2 B6 -39.30(11)
B4 C2 B2 B6 -2.34(16)
B1 C2 B2 B6 102.19(12)
C3 C2 B2 B3 -111.02(15)
C1 C2 B2 B3 103.67(12)
B4 C2 B2 B3 36.96(12)
B1 C2 B2 B3 141.50(12)
C1 B1 B2 C2 35.38(10)
B5 B1 B2 C2 134.96(12)
B9 B1 B2 C2 97.08(12)
C1 B1 B2 B5 -99.58(12)
C2 B1 B2 B5 -134.96(12)
B9 B1 B2 B5 -37.88(11)
C1 B1 B2 B6 -61.86(14)
C2 B1 B2 B6 -97.24(12)
B5 B1 B2 B6 37.72(11)
B9 B1 B2 B6 -0.16(16)
C1 B1 B2 B3 1.48(15)
C2 B1 B2 B3 -33.90(11)
B5 B1 B2 B3 101.07(13)
B9 B1 B2 B3 63.19(15)
C3 C2 B3 B4 -107.62(15)
C1 C2 B3 B4 38.21(11)
B2 C2 B3 B4 141.74(12)
B1 C2 B3 B4 104.56(13)
C3 C2 B3 B7 -146.98(13)
C1 C2 B3 B7 -1.14(15)
B2 C2 B3 B7 102.39(13)
B4 C2 B3 B7 -39.35(11)
B1 C2 B3 B7 65.20(15)
C3 C2 B3 B6 149.95(13)
C1 C2 B3 B6 -64.21(14)
B2 C2 B3 B6 39.32(11)
B4 C2 B3 B6 -102.42(13)
B1 C2 B3 B6 2.13(16)
C3 C2 B3 B2 110.63(15)
C1 C2 B3 B2 -103.53(12)
B4 C2 B3 B2 -141.74(12)
B1 C2 B3 B2 -37.19(12)
B1 B2 B3 C2 34.32(11)
B5 B2 B3 C2 97.44(13)
B6 B2 B3 C2 135.03(12)
C2 B2 B3 B4 -34.09(11)
B1 B2 B3 B4 0.23(16)
B5 B2 B3 B4 63.36(15)
B6 B2 B3 B4 100.94(13)
C2 B2 B3 B7 -97.26(13)
B1 B2 B3 B7 -62.94(15)
B5 B2 B3 B7 0.18(16)
B6 B2 B3 B7 37.77(12)
C2 B2 B3 B6 -135.03(12)
B1 B2 B3 B6 -100.71(13)
B5 B2 B3 B6 -37.58(12)
C3 C2 B4 C1 -109.82(14)
B2 C2 B4 C1 101.45(13)
B3 C2 B4 C1 138.73(12)
B1 C2 B4 C1 32.60(11)
C3 C2 B4 B7 150.95(13)
C1 C2 B4 B7 -99.23(12)
B2 C2 B4 B7 2.22(16)
B3 C2 B4 B7 39.50(11)
B1 C2 B4 B7 -66.63(15)
C3 C2 B4 B3 111.46(15)
C1 C2 B4 B3 -138.73(12)
B2 C2 B4 B3 -37.27(12)
B1 C2 B4 B3 -106.13(13)
C3 C2 B4 B8 -146.33(13)
C1 C2 B4 B8 -36.51(11)
B2 C2 B4 B8 64.94(15)
B3 C2 B4 B8 102.21(13)
B1 C2 B4 B8 -3.92(16)
C4 C1 B4 C2 107.91(13)
B8 C1 B4 C2 -137.72(12)
B9 C1 B4 C2 -100.79(12)
B1 C1 B4 C2 -32.66(11)
C4 C1 B4 B7 -153.78(12)
C2 C1 B4 B7 98.30(12)
B8 C1 B4 B7 -39.42(11)
B9 C1 B4 B7 -2.48(15)
B1 C1 B4 B7 65.65(14)
C4 C1 B4 B3 143.51(12)
C2 C1 B4 B3 35.59(10)
B8 C1 B4 B3 -102.13(13)
B9 C1 B4 B3 -65.19(14)
B1 C1 B4 B3 2.94(15)
C4 C1 B4 B8 -114.37(14)
C2 C1 B4 B8 137.72(12)
B9 C1 B4 B8 36.93(12)
B1 C1 B4 B8 105.06(13)
B7 B3 B4 C2 134.94(12)
B6 B3 B4 C2 97.13(13)
B2 B3 B4 C2 33.70(11)
C2 B3 B4 C1 -35.54(10)
B7 B3 B4 C1 99.40(12)
B6 B3 B4 C1 61.58(14)
B2 B3 B4 C1 -1.84(15)
C2 B3 B4 B7 -134.94(12)
B6 B3 B4 B7 -37.81(11)
B2 B3 B4 B7 -101.24(13)
C2 B3 B4 B8 -96.97(12)
B7 B3 B4 B8 37.97(11)
B6 B3 B4 B8 0.16(16)
B2 B3 B4 B8 -63.27(15)
C1 B1 B5 B2 99.07(12)
C2 B1 B5 B2 38.48(10)
B9 B1 B5 B2 137.85(12)
C1 B1 B5 B9 -38.78(11)
C2 B1 B5 B9 -99.37(12)
B2 B1 B5 B9 -137.85(12)
C1 B1 B5 B6 61.58(14)
C2 B1 B5 B6 0.99(14)
B9 B1 B5 B6 100.36(13)
B2 B1 B5 B6 -37.49(11)
C1 B1 B5 B10 -1.27(15)
C2 B1 B5 B10 -61.87(14)
B9 B1 B5 B10 37.51(11)
B2 B1 B5 B10 -100.35(13)
C2 B2 B5 B1 -39.26(11)
B6 B2 B5 B1 -137.96(12)
B3 B2 B5 B1 -100.57(13)
C2 B2 B5 B9 -1.65(15)
B1 B2 B5 B9 37.61(11)
B6 B2 B5 B9 -100.35(13)
B3 B2 B5 B9 -62.96(15)
C2 B2 B5 B6 98.70(12)
B1 B2 B5 B6 137.96(12)
B3 B2 B5 B6 37.39(12)
C2 B2 B5 B10 61.43(14)
B1 B2 B5 B10 100.69(12)
B6 B2 B5 B10 -37.27(11)
B3 B2 B5 B10 0.12(16)
C2 B3 B6 B10 62.31(15)
B4 B3 B6 B10 0.12(16)
B7 B3 B6 B10 -37.28(12)
B2 B3 B6 B10 100.89(13)
C2 B3 B6 B2 -38.58(11)
B4 B3 B6 B2 -100.77(13)
B7 B3 B6 B2 -138.17(13)
C2 B3 B6 B5 -1.37(16)
B4 B3 B6 B5 -63.56(15)
B7 B3 B6 B5 -100.96(13)
B2 B3 B6 B5 37.21(11)
C2 B3 B6 B7 99.59(13)
B4 B3 B6 B7 37.40(11)
B2 B3 B6 B7 138.17(13)
C2 B2 B6 B10 -61.91(15)
B1 B2 B6 B10 0.32(16)
B5 B2 B6 B10 37.73(11)
B3 B2 B6 B10 -100.49(13)
C2 B2 B6 B3 38.58(11)
B1 B2 B6 B3 100.82(13)
B5 B2 B6 B3 138.22(13)
C2 B2 B6 B5 -99.64(12)
B1 B2 B6 B5 -37.40(11)
B3 B2 B6 B5 -138.22(13)
C2 B2 B6 B7 1.47(15)
B1 B2 B6 B7 63.70(15)
B5 B2 B6 B7 101.11(13)
B3 B2 B6 B7 -37.11(11)
B1 B5 B6 B10 -100.31(12)
B2 B5 B6 B10 -137.91(12)
B9 B5 B6 B10 -37.05(11)
B1 B5 B6 B3 0.23(16)
B2 B5 B6 B3 -37.37(12)
B9 B5 B6 B3 63.49(15)
B10 B5 B6 B3 100.54(13)
B1 B5 B6 B2 37.60(11)
B9 B5 B6 B2 100.86(13)
B10 B5 B6 B2 137.91(12)
B1 B5 B6 B7 -62.71(15)
B2 B5 B6 B7 -100.31(13)
B9 B5 B6 B7 0.55(16)
B10 B5 B6 B7 37.60(12)
C2 B4 B7 B3 -38.58(11)
C1 B4 B7 B3 -99.10(12)
B8 B4 B7 B3 -137.70(13)
C2 B4 B7 B8 99.13(12)
C1 B4 B7 B8 38.60(11)
B3 B4 B7 B8 137.70(13)
C2 B4 B7 B10 61.84(15)
C1 B4 B7 B10 1.31(15)
B3 B4 B7 B10 100.42(13)
B8 B4 B7 B10 -37.29(11)
C2 B4 B7 B6 -1.13(15)
C1 B4 B7 B6 -61.66(14)
B3 B4 B7 B6 37.44(12)
B8 B4 B7 B6 -100.26(13)
C2 B3 B7 B4 39.22(11)
B6 B3 B7 B4 138.03(12)
B2 B3 B7 B4 100.54(13)
C2 B3 B7 B8 1.37(16)
B4 B3 B7 B8 -37.85(12)
B6 B3 B7 B8 100.18(13)
B2 B3 B7 B8 62.69(15)
C2 B3 B7 B10 -61.73(15)
B4 B3 B7 B10 -100.95(13)
B6 B3 B7 B10 37.07(11)
B2 B3 B7 B10 -0.42(16)
C2 B3 B7 B6 -98.80(13)
B4 B3 B7 B6 -138.03(12)
B2 B3 B7 B6 -37.49(11)
B10 B6 B7 B4 100.66(13)
B3 B6 B7 B4 -37.56(11)
B2 B6 B7 B4 -0.20(16)
B5 B6 B7 B4 62.93(15)
B10 B6 B7 B3 138.22(13)
B2 B6 B7 B3 37.36(11)
B5 B6 B7 B3 100.49(13)
B10 B6 B7 B8 37.19(11)
B3 B6 B7 B8 -101.03(13)
B2 B6 B7 B8 -63.67(15)
B5 B6 B7 B8 -0.54(16)
B3 B6 B7 B10 -138.22(13)
B2 B6 B7 B10 -100.86(13)
B5 B6 B7 B10 -37.73(12)
C4 C1 B8 B4 104.12(14)
C2 C1 B8 B4 -38.63(11)
B9 C1 B8 B4 -141.47(12)
B1 C1 B8 B4 -104.72(13)
C4 C1 B8 B10 -153.95(13)
C2 C1 B8 B10 63.30(14)
B9 C1 B8 B10 -39.54(11)
B1 C1 B8 B10 -2.79(16)
B4 C1 B8 B10 101.93(13)
C4 C1 B8 B9 -114.41(15)
C2 C1 B8 B9 102.84(12)
B1 C1 B8 B9 36.75(12)
B4 C1 B8 B9 141.47(12)
C4 C1 B8 B7 143.17(13)
C2 C1 B8 B7 0.42(15)
B9 C1 B8 B7 -102.43(13)
B1 C1 B8 B7 -65.68(14)
B4 C1 B8 B7 39.05(11)
C2 B4 B8 C1 36.31(10)
B7 B4 B8 C1 135.25(12)
B3 B4 B8 C1 97.34(12)
C2 B4 B8 B10 -61.40(14)
C1 B4 B8 B10 -97.72(12)
B7 B4 B8 B10 37.54(11)
B3 B4 B8 B10 -0.38(15)
C2 B4 B8 B9 2.18(15)
C1 B4 B8 B9 -34.13(11)
B7 B4 B8 B9 101.12(13)
B3 B4 B8 B9 63.21(15)
C2 B4 B8 B7 -98.94(12)
C1 B4 B8 B7 -135.25(12)
B3 B4 B8 B7 -37.91(11)
B4 B7 B8 C1 -38.96(11)
B3 B7 B8 C1 -1.11(16)
B10 B7 B8 C1 99.19(12)
B6 B7 B8 C1 62.08(15)
B3 B7 B8 B4 37.85(12)
B10 B7 B8 B4 138.15(12)
B6 B7 B8 B4 101.04(13)
B4 B7 B8 B10 -138.15(12)
B3 B7 B8 B10 -100.30(13)
B6 B7 B8 B10 -37.12(11)
B4 B7 B8 B9 -100.71(13)
B3 B7 B8 B9 -62.86(15)
B10 B7 B8 B9 37.44(11)
B6 B7 B8 B9 0.32(16)
C4 C1 B9 B1 -106.71(15)
C2 C1 B9 B1 38.88(11)
B8 C1 B9 B1 141.49(12)
B4 C1 B9 B1 104.71(13)
C4 C1 B9 B8 111.79(15)
C2 C1 B9 B8 -102.62(12)
B1 C1 B9 B8 -141.49(12)
B4 C1 B9 B8 -36.79(12)
C4 C1 B9 B5 -145.87(13)
C2 C1 B9 B5 -0.28(15)
B8 C1 B9 B5 102.34(13)
B1 C1 B9 B5 -39.15(11)
B4 C1 B9 B5 65.55(14)
C4 C1 B9 B10 151.17(13)
C2 C1 B9 B10 -63.25(13)
B8 C1 B9 B10 39.37(11)
B1 C1 B9 B10 -102.12(12)
B4 C1 B9 B10 2.58(15)
C2 B1 B9 C1 -36.45(10)
B5 B1 B9 C1 -135.22(12)
B2 B1 B9 C1 -97.39(12)
C1 B1 B9 B8 34.03(11)
C2 B1 B9 B8 -2.42(15)
B5 B1 B9 B8 -101.19(13)
B2 B1 B9 B8 -63.36(15)
C1 B1 B9 B5 135.22(12)
C2 B1 B9 B5 98.77(12)
B2 B1 B9 B5 37.83(11)
C1 B1 B9 B10 97.32(12)
C2 B1 B9 B10 60.88(14)
B5 B1 B9 B10 -37.89(11)
B2 B1 B9 B10 -0.07(15)
B4 B8 B9 C1 34.34(11)
B10 B8 B9 C1 134.95(12)
B7 B8 B9 C1 97.42(12)
C1 B8 B9 B1 -34.19(11)
B4 B8 B9 B1 0.15(16)
B10 B8 B9 B1 100.76(13)
B7 B8 B9 B1 63.22(15)
C1 B8 B9 B5 -97.40(12)
B4 B8 B9 B5 -63.05(15)
B10 B8 B9 B5 37.56(11)
B7 B8 B9 B5 0.02(16)
C1 B8 B9 B10 -134.95(12)
B4 B8 B9 B10 -100.61(13)
B7 B8 B9 B10 -37.54(12)
B1 B5 B9 C1 38.88(11)
B2 B5 B9 C1 1.20(15)
B6 B5 B9 C1 -62.00(14)
B10 B5 B9 C1 -98.94(12)
B2 B5 B9 B1 -37.69(11)
B6 B5 B9 B1 -100.88(13)
B10 B5 B9 B1 -137.82(12)
B1 B5 B9 B8 100.53(13)
B2 B5 B9 B8 62.84(15)
B6 B5 B9 B8 -0.35(15)
B10 B5 B9 B8 -37.29(11)
B1 B5 B9 B10 137.82(12)
B2 B5 B9 B10 100.14(13)
B6 B5 B9 B10 36.94(11)
C1 B8 B10 B6 -61.75(14)
B4 B8 B10 B6 0.45(16)
B9 B8 B10 B6 -100.68(13)
B7 B8 B10 B6 37.63(11)
C1 B8 B10 B9 38.93(11)
B4 B8 B10 B9 101.13(13)
B7 B8 B10 B9 138.31(12)
C1 B8 B10 B7 -99.38(13)
B4 B8 B10 B7 -37.18(11)
B9 B8 B10 B7 -138.31(12)
C1 B8 B10 B5 1.83(15)
B4 B8 B10 B5 64.03(15)
B9 B8 B10 B5 -37.10(11)
B7 B8 B10 B5 101.21(13)
B3 B6 B10 B8 -0.35(16)
B2 B6 B10 B8 63.10(15)
B5 B6 B10 B8 100.57(13)
B7 B6 B10 B8 -37.41(11)
B3 B6 B10 B9 -63.82(15)
B2 B6 B10 B9 -0.37(16)
B5 B6 B10 B9 37.11(11)
B7 B6 B10 B9 -100.88(13)
B3 B6 B10 B7 37.06(12)
B2 B6 B10 B7 100.51(13)
B5 B6 B10 B7 137.99(13)
B3 B6 B10 B5 -100.93(13)
B2 B6 B10 B5 -37.48(11)
B7 B6 B10 B5 -137.99(13)
C1 B9 B10 B8 -38.83(10)
B1 B9 B10 B8 -100.77(13)
B5 B9 B10 B8 -138.33(12)
C1 B9 B10 B6 62.21(14)
B1 B9 B10 B6 0.27(15)
B8 B9 B10 B6 101.04(13)
B5 B9 B10 B6 -37.29(11)
C1 B9 B10 B7 -1.62(15)
B1 B9 B10 B7 -63.56(14)
B8 B9 B10 B7 37.21(11)
B5 B9 B10 B7 -101.12(13)
C1 B9 B10 B5 99.50(12)
B1 B9 B10 B5 37.56(11)
B8 B9 B10 B5 138.33(12)
B4 B7 B10 B8 37.45(11)
B3 B7 B10 B8 100.94(13)
B6 B7 B10 B8 138.14(12)
B4 B7 B10 B6 -100.69(13)
B3 B7 B10 B6 -37.19(12)
B8 B7 B10 B6 -138.14(12)
B4 B7 B10 B9 0.19(16)
B3 B7 B10 B9 63.68(15)
B8 B7 B10 B9 -37.27(11)
B6 B7 B10 B9 100.87(13)
B4 B7 B10 B5 -63.00(15)
B3 B7 B10 B5 0.49(16)
B8 B7 B10 B5 -100.45(13)
B6 B7 B10 B5 37.69(12)
B1 B5 B10 B8 -0.35(16)
B2 B5 B10 B8 -63.71(15)
B9 B5 B10 B8 37.22(11)
B6 B5 B10 B8 -101.13(13)
B1 B5 B10 B6 100.78(13)
B2 B5 B10 B6 37.41(11)
B9 B5 B10 B6 138.35(12)
B1 B5 B10 B9 -37.57(11)
B2 B5 B10 B9 -100.93(13)
B6 B5 B10 B9 -138.35(12)
B1 B5 B10 B7 62.99(15)
B2 B5 B10 B7 -0.38(16)
B9 B5 B10 B7 100.55(13)
B6 B5 B10 B7 -37.79(12)
C7 C8 B11 O1 -32.4(2)
C9 C8 B11 O1 145.66(16)
C7 C8 B11 O2 147.35(17)
C9 C8 B11 O2 -34.6(3)
